data_7119637
loop_
_publ_author_name
'Jandl, Christian'
'P\"othig, Alexander'

_publ_section_title
;
 A hybrid carbocyclic/N-heterocyclic carbene ligand.
;
_journal_issue 13
_journal_name_full 'Chemical communications (Cambridge, England)'
_journal_page_first 2098
_journal_page_last 2101
_journal_paper_doi 10.1039/c6cc08468k
_journal_volume 53
_journal_year 2017
_chemical_absolute_configuration unk
_chemical_compound_source 'see text'
_chemical_formula_moiety 'C22 H24 Br2 N2 Pd'
_chemical_formula_sum 'C22 H24 Br2 N2 Pd'
_chemical_formula_weight 582.63
_space_group_IT_number 9
_symmetry_cell_setting monoclinic
_symmetry_Int_Tables_number 9
_symmetry_space_group_name_Hall 'C -2yc'
_symmetry_space_group_name_H-M 'C 1 c 1'
_atom_sites_solution_hydrogens geom
_audit_update_record
;
2016-11-15 deposited with the CCDC.
2016-12-08 downloaded from the CCDC.
;
_cell_angle_alpha 90
_cell_angle_beta 104.191(3)
_cell_angle_gamma 90
_cell_formula_units_Z 4
_cell_length_a 12.9980(9)
_cell_length_b 11.2086(8)
_cell_length_c 14.9044(10)
_cell_measurement_reflns_used 9888
_cell_measurement_temperature 100
_cell_measurement_theta_max 30.6093
_cell_measurement_theta_min 2.4319
_cell_volume 2105.1(3)
_computing_cell_refinement 'SAINT (Bruker, 2014)'
_computing_data_collection 'APEX III Control Software (Bruker, 2015)'
_computing_data_reduction 'SAINT (Bruker, 2014)'
_computing_molecular_graphics 'PLATON (Spek, 2011)'
_computing_publication_material 'PLATON (Spek, 2011), enCIFer (Allen, 2014)'
_computing_structure_refinement 'SHELXL2014 (Sheldrick, 2014), SHELXLE (Huebschle, 2011)'
_computing_structure_solution 'SHELXT (Sheldrick, 2015)'
_diffrn_ambient_temperature 100
_diffrn_detector ' CMOS plate '
_diffrn_detector_area_resol_mean 16
_diffrn_measured_fraction_theta_full 1.000
_diffrn_measured_fraction_theta_max 1.000
_diffrn_measurement_device ' \k-geometry diffractometer '
_diffrn_measurement_device_type ' Bruker Photon CMOS '
_diffrn_measurement_method ' phi- and omega-rotation '
_diffrn_radiation_monochromator 'Helios optic'
_diffrn_radiation_probe x-ray
_diffrn_radiation_source 'IMS microsource'
_diffrn_radiation_type MoK\a
_diffrn_radiation_wavelength 0.71073
_diffrn_reflns_av_R_equivalents 0.0413
_diffrn_reflns_av_unetI/netI 0.0249
_diffrn_reflns_limit_h_max 18
_diffrn_reflns_limit_h_min -18
_diffrn_reflns_limit_k_max 15
_diffrn_reflns_limit_k_min -15
_diffrn_reflns_limit_l_max 20
_diffrn_reflns_limit_l_min -20
_diffrn_reflns_number 67398
_diffrn_reflns_reduction_process
;
;
_diffrn_reflns_theta_full 25.24
_diffrn_reflns_theta_max 30.03
_diffrn_reflns_theta_min 2.43
_exptl_absorpt_coefficient_mu 4.687
_exptl_absorpt_correction_T_max 0.7461
_exptl_absorpt_correction_T_min 0.6534
_exptl_absorpt_correction_type multi-scan
_exptl_absorpt_process_details 'SADABS 2014/5, Bruker, 2014'
_exptl_crystal_colour red-orange
_exptl_crystal_density_diffrn 1.838
_exptl_crystal_density_method 'Not Measured'
_exptl_crystal_description fragment
_exptl_crystal_F_000 1144
_exptl_crystal_size_max 0.245
_exptl_crystal_size_mid 0.241
_exptl_crystal_size_min 0.183
_refine_diff_density_max 0.796
_refine_diff_density_min -0.843
_refine_diff_density_rms 0.080
_refine_ls_abs_structure_details 'Flack (1983)'
_refine_ls_abs_structure_Flack 0.040(4)
_refine_ls_extinction_method none
_refine_ls_goodness_of_fit_ref 1.077
_refine_ls_hydrogen_treatment constr
_refine_ls_matrix_type full
_refine_ls_number_parameters 249
_refine_ls_number_reflns 6080
_refine_ls_number_restraints 2
_refine_ls_restrained_S_all 1.077
_refine_ls_R_factor_all 0.0160
_refine_ls_R_factor_gt 0.0154
_refine_ls_shift/su_max 0.000
_refine_ls_shift/su_mean 0.000
_refine_ls_structure_factor_coef Fsqd
_refine_ls_weighting_details 'W=1/[\S^2^(FO^2^)+(0.0155P)^2^+0.7753P] WHERE P=(FO^2^+2FC^2^)/3'
_refine_ls_weighting_scheme calc
_refine_ls_wR_factor_gt 0.0372
_refine_ls_wR_factor_ref 0.0373
_reflns_number_gt 5991
_reflns_number_total 6080
_reflns_threshold_expression I>2\s(I)
_cod_data_source_file c6cc08468k2.cif
_cod_data_source_block compound_8
_cod_original_cell_volume 2105.2(3)
_cod_original_sg_symbol_H-M 'C c'
_cod_database_code 7119637

loop_
_space_group_symop_id
_space_group_symop_operation_xyz
1 x,y,z
2 x,-y,1/2+z
3 1/2+x,1/2+y,z
4 1/2+x,1/2-y,1/2+z

loop_
_atom_site_aniso_label
_atom_site_aniso_U_11
_atom_site_aniso_U_22
_atom_site_aniso_U_33
_atom_site_aniso_U_23
_atom_site_aniso_U_13
_atom_site_aniso_U_12
Pd1 0.0074(1) 0.0101(1) 0.0075(1) -0.0012(1) 0.0044(1) -0.0022(1)
Br1 0.0154(1) 0.0108(1) 0.0166(1) -0.0012(1) 0.0082(1) -0.0029(1)
Br2 0.0211(1) 0.0208(1) 0.0181(1) -0.0092(1) 0.0159(1) -0.0119(1)
N1 0.0088(8) 0.0118(9) 0.0094(9) 0.0001(7) 0.0047(7) -0.0024(7)
N2 0.0095(8) 0.0127(9) 0.0076(9) -0.0018(7) 0.0040(7) -0.0028(7)
C1 0.0075(10) 0.0117(10) 0.0097(11) 0.0014(8) 0.0044(8) 0.0021(8)
C2 0.0121(10) 0.0135(11) 0.0094(10) -0.0020(9) 0.0017(8) 0.0004(8)
C3 0.0216(12) 0.0157(11) 0.0126(11) -0.0028(9) 0.0069(9) 0.0010(9)
C4 0.0272(14) 0.0211(13) 0.0114(12) 0.0016(9) 0.0126(11) 0.0039(10)
C5 0.0185(12) 0.0202(12) 0.0151(12) 0.0036(10) 0.0120(9) 0.0019(9)
C6 0.0130(11) 0.0168(11) 0.0125(12) 0.0017(9) 0.0065(9) -0.0020(9)
C7 0.0095(9) 0.0134(10) 0.0071(10) 0.0013(8) 0.0037(7) 0.0011(8)
C8 0.0080(9) 0.0114(10) 0.0080(10) 0.0004(7) 0.0035(8) -0.0010(7)
C9 0.0130(10) 0.0123(10) 0.0133(11) -0.0011(9) 0.0060(9) -0.0037(8)
C10 0.0115(10) 0.0136(10) 0.0120(11) -0.0020(8) 0.0055(8) -0.0059(8)
C11 0.0108(10) 0.0113(10) 0.0072(10) -0.0025(8) 0.0038(8) -0.0021(8)
C12 0.0111(10) 0.0154(11) 0.0093(10) 0.0011(9) 0.0016(8) 0.0000(9)
C13 0.0177(12) 0.0204(13) 0.0149(12) 0.0012(10) 0.0096(9) 0.0049(9)
C14 0.0237(13) 0.0243(13) 0.0117(12) -0.0009(10) 0.0095(10) 0.0044(11)
C15 0.0184(11) 0.0210(12) 0.0075(11) 0.0011(9) 0.0047(9) -0.0004(10)
C16 0.0115(10) 0.0110(10) 0.0090(10) -0.0001(8) 0.0026(8) -0.0007(8)
C17 0.0118(11) 0.0289(14) 0.0139(12) 0.0074(10) 0.0052(9) 0.0033(10)
C18 0.0398(19) 0.0232(15) 0.0241(16) 0.0038(12) -0.0151(14) -0.0056(13)
C19 0.050(2) 0.0193(14) 0.0306(18) 0.0055(14) -0.0094(15) -0.0050(15)
C20 0.0119(10) 0.0128(10) 0.0142(11) 0.0005(9) 0.0028(8) 0.0005(8)
C21 0.0325(17) 0.0229(15) 0.0363(19) 0.0142(13) 0.0186(15) 0.0120(12)
C22 0.0119(12) 0.0207(13) 0.0400(19) -0.0009(12) -0.0014(12) 0.0000(10)

loop_
_atom_site_label
_atom_site_type_symbol
_atom_site_thermal_displace_type
_atom_site_fract_x
_atom_site_fract_y
_atom_site_fract_z
_atom_site_occupancy
_atom_site_U_iso_or_equiv
_atom_site_calc_flag
_atom_site_refinement_flags
Pd1 Pd Uani 0.46836(2) 0.17063(2) 0.47403(2) 1.000 0.0079(1) d .
Br1 Br Uani 0.43594(2) -0.04616(2) 0.44504(2) 1.000 0.0135(1) d .
Br2 Br Uani 0.36956(2) 0.16188(2) 0.59776(2) 1.000 0.0181(1) d .
N1 N Uani 0.60376(16) 0.35961(19) 0.45240(14) 1.000 0.0096(5) d .
N2 N Uani 0.54755(16) 0.41302(19) 0.57074(14) 1.000 0.0096(5) d .
C1 C Uani 0.53589(19) 0.1895(2) 0.36833(17) 1.000 0.0092(6) d .
C2 C Uani 0.51041(19) 0.1168(2) 0.28934(17) 1.000 0.0118(6) d .
C3 C Uani 0.5495(2) 0.1146(2) 0.21005(18) 1.000 0.0162(7) d .
C4 C Uani 0.6341(3) 0.1768(2) 0.1914(2) 1.000 0.0185(8) d .
C5 C Uani 0.6961(2) 0.2633(2) 0.24632(19) 1.000 0.0166(7) d .
C6 C Uani 0.6813(2) 0.3161(2) 0.32669(19) 1.000 0.0135(7) d .
C7 C Uani 0.60727(18) 0.2873(2) 0.37668(16) 1.000 0.0097(6) d .
C8 C Uani 0.53409(19) 0.3283(2) 0.50451(17) 1.000 0.0089(6) d .
C9 C Uani 0.6607(2) 0.4625(2) 0.48624(18) 1.000 0.0124(6) d .
C10 C Uani 0.62443(19) 0.4954(2) 0.55997(17) 1.000 0.0119(6) d .
C11 C Uani 0.49726(18) 0.4247(2) 0.64669(16) 1.000 0.0095(6) d .
C12 C Uani 0.41197(19) 0.5041(2) 0.63597(18) 1.000 0.0121(6) d .
C13 C Uani 0.3695(2) 0.5209(3) 0.71263(19) 1.000 0.0167(7) d .
C14 C Uani 0.4105(2) 0.4615(3) 0.79492(19) 1.000 0.0190(7) d .
C15 C Uani 0.4950(2) 0.3830(2) 0.80316(18) 1.000 0.0154(7) d .
C16 C Uani 0.54055(19) 0.3634(2) 0.72900(17) 1.000 0.0105(6) d .
C17 C Uani 0.3637(2) 0.5665(3) 0.54551(19) 1.000 0.0178(7) d .
C18 C Uani 0.2675(3) 0.4997(3) 0.4923(2) 1.000 0.0330(10) d .
C19 C Uani 0.3329(3) 0.6971(3) 0.5599(3) 1.000 0.0367(10) d .
C20 C Uani 0.63289(19) 0.2774(2) 0.73685(18) 1.000 0.0130(6) d .
C21 C Uani 0.6318(3) 0.1778(3) 0.8061(3) 1.000 0.0288(10) d .
C22 C Uani 0.7390(2) 0.3433(3) 0.7640(3) 1.000 0.0256(9) d .
H2 H Uiso 0.45720 0.05890 0.28990 1.000 0.0140 c RU
H3 H Uiso 0.51290 0.06320 0.16210 1.000 0.0190 c RU
H4 H Uiso 0.65180 0.15830 0.13480 1.000 0.0220 c RU
H5 H Uiso 0.75630 0.28970 0.22640 1.000 0.0200 c RU
H6 H Uiso 0.72770 0.38020 0.35050 1.000 0.0160 c RU
H9 H Uiso 0.71360 0.50090 0.46250 1.000 0.0150 c RU
H10 H Uiso 0.64720 0.56310 0.59810 1.000 0.0140 c RU
H13 H Uiso 0.31150 0.57400 0.70810 1.000 0.0200 c RU
H14 H Uiso 0.38060 0.47440 0.84620 1.000 0.0230 c RU
H15 H Uiso 0.52210 0.34230 0.86000 1.000 0.0180 c RU
H17 H Uiso 0.41750 0.56720 0.50770 1.000 0.0210 c RU
H18A H Uiso 0.23790 0.54030 0.43340 1.000 0.0500 c RU
H18B H Uiso 0.21410 0.49700 0.52860 1.000 0.0500 c RU
H18C H Uiso 0.28790 0.41820 0.48020 1.000 0.0500 c RU
H19A H Uiso 0.32120 0.74040 0.50110 1.000 0.0550 c RU
H19B H Uiso 0.39030 0.73540 0.60590 1.000 0.0550 c RU
H19C H Uiso 0.26770 0.69830 0.58180 1.000 0.0550 c RU
H20 H Uiso 0.62670 0.24020 0.67480 1.000 0.0160 c RU
H21A H Uiso 0.56140 0.14070 0.79240 1.000 0.0430 c RU
H21B H Uiso 0.64820 0.21090 0.86880 1.000 0.0430 c RU
H21C H Uiso 0.68510 0.11770 0.80160 1.000 0.0430 c RU
H22A H Uiso 0.79700 0.28670 0.76590 1.000 0.0380 c RU
H22B H Uiso 0.74730 0.37950 0.82520 1.000 0.0380 c RU
H22C H Uiso 0.74070 0.40570 0.71840 1.000 0.0380 c RU

loop_
_atom_type_symbol
_atom_type_description
_atom_type_scat_dispersion_real
_atom_type_scat_dispersion_imag
_atom_type_scat_source
C C 0.0033 0.0016 ' International Tables Vol C Tables 4.2.6.8 and 6.1.1.4'
H H 0.0000 0.0000 ' International Tables Vol C Tables 4.2.6.8 and 6.1.1.4'
Br Br -0.2901 2.4595 ' International Tables Vol C Tables 4.2.6.8 and 6.1.1.4'
N N 0.0061 0.0033 ' International Tables Vol C Tables 4.2.6.8 and 6.1.1.4'
Pd Pd -0.9988 1.0072 ' International Tables Vol C Tables 4.2.6.8 and 6.1.1.4'

loop_
_geom_angle_atom_site_label_1
_geom_angle_atom_site_label_2
_geom_angle_atom_site_label_3
_geom_angle
_geom_angle_publ_flag
Br1 Pd1 Br2 89.66(1) yes
Br1 Pd1 C1 93.16(7) yes
Br1 Pd1 C8 164.56(7) yes
Br2 Pd1 C1 174.06(7) yes
Br2 Pd1 C8 97.92(7) yes
C1 Pd1 C8 80.60(10) yes
C7 N1 C8 117.6(2) yes
C7 N1 C9 130.6(2) yes
C8 N1 C9 111.8(2) yes
C8 N2 C10 110.4(2) yes
C8 N2 C11 129.4(2) yes
C10 N2 C11 120.2(2) yes
Pd1 C1 C2 122.84(18) yes
Pd1 C1 C7 114.64(17) yes
C2 C1 C7 122.4(2) no
C1 C2 C3 131.3(2) no
C2 C3 C4 129.2(2) no
C3 C4 C5 127.3(3) no
C4 C5 C6 128.4(3) no
C5 C6 C7 128.5(2) no
N1 C7 C1 111.6(2) yes
N1 C7 C6 117.5(2) yes
C1 C7 C6 130.8(2) no
Pd1 C8 N1 114.06(17) yes
Pd1 C8 N2 140.54(19) yes
N1 C8 N2 104.4(2) yes
N1 C9 C10 105.1(2) yes
N2 C10 C9 108.4(2) yes
N2 C11 C12 117.8(2) yes
N2 C11 C16 118.7(2) yes
C12 C11 C16 123.3(2) no
C11 C12 C13 116.9(2) no
C11 C12 C17 122.7(2) no
C13 C12 C17 120.4(2) no
C12 C13 C14 121.1(3) no
C13 C14 C15 120.5(3) no
C14 C15 C16 120.7(2) no
C11 C16 C15 117.4(2) no
C11 C16 C20 121.3(2) no
C15 C16 C20 121.3(2) no
C12 C17 C18 110.4(2) no
C12 C17 C19 112.3(3) no
C18 C17 C19 109.5(3) no
C16 C20 C21 112.2(2) no
C16 C20 C22 111.0(2) no
C21 C20 C22 109.4(3) no
C1 C2 H2 114.00 no
C3 C2 H2 114.00 no
C2 C3 H3 115.00 no
C4 C3 H3 115.00 no
C3 C4 H4 116.00 no
C5 C4 H4 116.00 no
C4 C5 H5 116.00 no
C6 C5 H5 116.00 no
C5 C6 H6 116.00 no
C7 C6 H6 116.00 no
N1 C9 H9 127.00 no
C10 C9 H9 128.00 no
N2 C10 H10 126.00 no
C9 C10 H10 126.00 no
C12 C13 H13 119.00 no
C14 C13 H13 119.00 no
C13 C14 H14 120.00 no
C15 C14 H14 120.00 no
C14 C15 H15 120.00 no
C16 C15 H15 120.00 no
C12 C17 H17 108.00 no
C18 C17 H17 108.00 no
C19 C17 H17 108.00 no
C17 C18 H18A 110.00 no
C17 C18 H18B 110.00 no
C17 C18 H18C 109.00 no
H18A C18 H18B 109.00 no
H18A C18 H18C 109.00 no
H18B C18 H18C 109.00 no
C17 C19 H19A 109.00 no
C17 C19 H19B 109.00 no
C17 C19 H19C 109.00 no
H19A C19 H19B 109.00 no
H19A C19 H19C 109.00 no
H19B C19 H19C 109.00 no
C16 C20 H20 108.00 no
C21 C20 H20 108.00 no
C22 C20 H20 108.00 no
C20 C21 H21A 109.00 no
C20 C21 H21B 109.00 no
C20 C21 H21C 109.00 no
H21A C21 H21B 109.00 no
H21A C21 H21C 109.00 no
H21B C21 H21C 109.00 no
C20 C22 H22A 109.00 no
C20 C22 H22B 109.00 no
C20 C22 H22C 109.00 no
H22A C22 H22B 109.00 no
H22A C22 H22C 110.00 no
H22B C22 H22C 110.00 no

loop_
_geom_bond_atom_site_label_1
_geom_bond_atom_site_label_2
_geom_bond_distance
_geom_bond_publ_flag
Pd1 Br1 2.4859(4) yes
Pd1 Br2 2.4941(4) yes
Pd1 C1 1.994(3) yes
Pd1 C8 1.967(2) yes
N1 C7 1.399(3) yes
N1 C8 1.375(3) yes
N1 C9 1.396(3) yes
N2 C8 1.350(3) yes
N2 C10 1.398(3) yes
N2 C11 1.445(3) yes
C1 C2 1.403(3) no
C1 C7 1.422(3) no
C2 C3 1.396(4) no
C3 C4 1.387(4) no
C4 C5 1.391(4) no
C5 C6 1.391(4) no
C6 C7 1.392(4) no
C9 C10 1.349(4) no
C11 C12 1.400(3) no
C11 C16 1.398(3) no
C12 C13 1.398(4) no
C12 C17 1.512(4) no
C13 C14 1.382(4) no
C14 C15 1.389(4) no
C15 C16 1.393(4) no
C16 C20 1.521(3) no
C17 C18 1.506(5) no
C17 C19 1.546(5) no
C20 C21 1.523(5) no
C20 C22 1.529(4) no
C2 H2 0.9500 no
C3 H3 0.9500 no
C4 H4 0.9500 no
C5 H5 0.9500 no
C6 H6 0.9500 no
C9 H9 0.9500 no
C10 H10 0.9500 no
C13 H13 0.9500 no
C14 H14 0.9500 no
C15 H15 0.9500 no
C17 H17 1.0000 no
C18 H18A 0.9800 no
C18 H18B 0.9800 no
C18 H18C 0.9800 no
C19 H19A 0.9800 no
C19 H19B 0.9800 no
C19 H19C 0.9800 no
C20 H20 1.0000 no
C21 H21A 0.9800 no
C21 H21B 0.9800 no
C21 H21C 0.9800 no
C22 H22A 0.9800 no
C22 H22B 0.9800 no
C22 H22C 0.9800 no

loop_
_geom_hbond_atom_site_label_D
_geom_hbond_atom_site_label_H
_geom_hbond_atom_site_label_A
_geom_hbond_distance_DH
_geom_hbond_distance_HA
_geom_hbond_distance_DA
_geom_hbond_angle_DHA
_geom_hbond_site_symmetry_A
_geom_hbond_publ_flag
C2 H2 Br1 0.9500 2.6700 3.280(2) 123.00 . yes
C5 H5 Br2 0.9500 2.7400 3.625(3) 155.00 4_554 yes
C6 H6 Br1 0.9500 2.8500 3.686(3) 148.00 3_555 yes

loop_
_geom_torsion_atom_site_label_1
_geom_torsion_atom_site_label_2
_geom_torsion_atom_site_label_3
_geom_torsion_atom_site_label_4
_geom_torsion
_geom_torsion_publ_flag
Br1 Pd1 C1 C2 28.3(2) no
Br1 Pd1 C1 C7 -155.39(17) no
C8 Pd1 C1 C2 -165.9(2) no
C8 Pd1 C1 C7 10.39(18) no
Br2 Pd1 C8 N1 175.11(16) no
Br2 Pd1 C8 N2 9.2(3) no
C1 Pd1 C8 N1 -10.71(18) no
C1 Pd1 C8 N2 -176.7(3) no
C8 N1 C7 C1 -0.9(3) no
C8 N1 C7 C6 -177.1(2) no
C9 N1 C7 C1 179.1(2) no
C9 N1 C7 C6 2.9(4) no
C7 N1 C8 Pd1 9.6(3) no
C7 N1 C8 N2 -179.6(2) no
C9 N1 C8 Pd1 -170.41(17) no
C9 N1 C8 N2 0.4(3) no
C7 N1 C9 C10 179.4(2) no
C8 N1 C9 C10 -0.6(3) no
C10 N2 C8 Pd1 166.7(2) no
C10 N2 C8 N1 -0.1(3) no
C11 N2 C8 Pd1 -11.6(4) no
C11 N2 C8 N1 -178.3(2) no
C8 N2 C10 C9 -0.3(3) no
C11 N2 C10 C9 178.2(2) no
C8 N2 C11 C12 -99.4(3) no
C8 N2 C11 C16 85.2(3) no
C10 N2 C11 C12 82.6(3) no
C10 N2 C11 C16 -92.9(3) no
Pd1 C1 C2 C3 -178.8(2) no
C7 C1 C2 C3 5.2(4) no
Pd1 C1 C7 N1 -8.1(3) no
Pd1 C1 C7 C6 167.4(2) no
C2 C1 C7 N1 168.2(2) no
C2 C1 C7 C6 -16.3(4) no
C1 C2 C3 C4 7.7(5) no
C2 C3 C4 C5 -4.7(5) no
C3 C4 C5 C6 -7.4(5) no
C4 C5 C6 C7 6.9(5) no
C5 C6 C7 N1 -175.8(2) no
C5 C6 C7 C1 8.9(5) no
N1 C9 C10 N2 0.5(3) no
N2 C11 C12 C13 -175.3(2) no
N2 C11 C12 C17 6.9(4) no
C16 C11 C12 C13 -0.1(4) no
C16 C11 C12 C17 -177.9(2) no
N2 C11 C16 C15 175.6(2) no
N2 C11 C16 C20 -5.2(3) no
C12 C11 C16 C15 0.4(4) no
C12 C11 C16 C20 179.6(2) no
C11 C12 C13 C14 0.1(4) no
C17 C12 C13 C14 177.9(3) no
C11 C12 C17 C18 96.4(3) no
C11 C12 C17 C19 -141.1(3) no
C13 C12 C17 C18 -81.3(3) no
C13 C12 C17 C19 41.3(4) no
C12 C13 C14 C15 -0.3(5) no
C13 C14 C15 C16 0.5(4) no
C14 C15 C16 C11 -0.6(4) no
C14 C15 C16 C20 -179.8(2) no
C11 C16 C20 C21 -150.7(3) no
C11 C16 C20 C22 86.6(3) no
C15 C16 C20 C21 28.5(3) no
C15 C16 C20 C22 -94.3(3) no
